data_7049200
loop_
_publ_author_name
'\<Skoch, Karel'
'Pauly, Christophe'
'Daniliuc, Constantin G.'
'Bergander, Klaus'
'Kehr, Gerald'
'Erker, Gerhard'

_publ_section_title
;
 Consecutive intermolecular 1,1-carboboration reactions of
 Me<sub>3</sub>Si-substituted alkynes with the
 halogeno-B(C<sub>6</sub>F<sub>5</sub>)<sub>2</sub> reagents.
;
_journal_issue 15
_journal_name_full 'Dalton transactions (Cambridge, England : 2003)'
_journal_page_first 4837
_journal_page_last 4845
_journal_paper_doi 10.1039/c9dt00413k
_journal_volume 48
_journal_year 2019
_chemical_formula_sum 'C24 H24 B Cl F10 Si2'
_chemical_formula_weight 604.87
_space_group_crystal_system monoclinic
_space_group_IT_number 14
_space_group_name_Hall '-P 2ybc'
_space_group_name_H-M_alt 'P 1 21/c 1'
_symmetry_space_group_name_Hall '-P 2ybc'
_symmetry_space_group_name_H-M 'P 1 21/c 1'
_atom_sites_solution_hydrogens geom
_audit_creation_method 'APEX3 v2016.1-0'
_audit_update_record
;
2019-01-22 deposited with the CCDC.    2019-02-28 downloaded from the CCDC.
;
_cell_angle_alpha 90
_cell_angle_beta 114.5760(10)
_cell_angle_gamma 90
_cell_formula_units_Z 4
_cell_length_a 10.4024(5)
_cell_length_b 30.1347(15)
_cell_length_c 9.5483(5)
_cell_measurement_reflns_used 9804
_cell_measurement_temperature 100.(2)
_cell_measurement_theta_max 70.0580
_cell_measurement_theta_min 4.8998
_cell_volume 2722.0(2)
_computing_cell_refinement 'SAINT V8.37A (Bruker AXS Inc., 2015)'
_computing_data_collection
;

APEX3 v2016.1-0 (Bruker AXS Inc., 2016)
;
_computing_data_reduction 'SAINT V8.37A (Bruker AXS Inc., 2015)'
_computing_molecular_graphics 'XP (Sheldrick, 2014)'
_computing_publication_material 'SHELXL-2014/7 (Sheldrick, 2014)'
_computing_structure_refinement 'SHELXL-2014/7 (Sheldrick, 2014)'
_computing_structure_solution 'SHELXL-2014/7 (Sheldrick, 2014)'
_diffrn_ambient_temperature 100.(2)
_diffrn_detector_area_resol_mean 10.4167
_diffrn_measured_fraction_theta_full 0.996
_diffrn_measured_fraction_theta_max 0.996
_diffrn_measurement_device_type 'Bruker D8 Venture PHOTON 100 CMOS'
_diffrn_measurement_method 'omega and phi scans'
_diffrn_radiation_monochromator 'MX mirror'
_diffrn_radiation_type 'Cu K\a'
_diffrn_radiation_wavelength 1.54178
_diffrn_reflns_av_R_equivalents 0.0410
_diffrn_reflns_av_unetI/netI 0.0247
_diffrn_reflns_limit_h_max 12
_diffrn_reflns_limit_h_min -12
_diffrn_reflns_limit_k_max 36
_diffrn_reflns_limit_k_min -36
_diffrn_reflns_limit_l_max 11
_diffrn_reflns_limit_l_min -11
_diffrn_reflns_number 42366
_diffrn_reflns_theta_full 70.13
_diffrn_reflns_theta_max 70.13
_diffrn_reflns_theta_min 4.67
_diffrn_source 'Cu ImS'
_diffrn_source_type 'micro focus tube'
_exptl_absorpt_coefficient_mu 2.847
_exptl_absorpt_correction_T_max 0.78
_exptl_absorpt_correction_T_min 0.60
_exptl_absorpt_correction_type multi-scan
_exptl_absorpt_process_details
;
Bruker AXS (2014). SADABS, Version 2014/5, Bruker AXS Inc., Madison, Wisconsin,
USA.
;
_exptl_crystal_colour colourless
_exptl_crystal_density_diffrn 1.476
_exptl_crystal_density_method 'not measured'
_exptl_crystal_description prism
_exptl_crystal_F_000 1232
_exptl_crystal_size_max 0.281
_exptl_crystal_size_mid 0.245
_exptl_crystal_size_min 0.092
_refine_diff_density_max 0.370
_refine_diff_density_min -0.299
_refine_ls_extinction_method none
_refine_ls_goodness_of_fit_ref 1.083
_refine_ls_hydrogen_treatment constr
_refine_ls_matrix_type full
_refine_ls_number_parameters 351
_refine_ls_number_reflns 5168
_refine_ls_number_restraints 0
_refine_ls_restrained_S_all 1.083
_refine_ls_R_factor_all 0.0363
_refine_ls_R_factor_gt 0.0354
_refine_ls_shift/su_max 0.002
_refine_ls_shift/su_mean 0.000
_refine_ls_structure_factor_coef Fsqd
_refine_ls_weighting_details 'w=1/[\s^2^(Fo^2^)+(0.0405P)^2^+1.9785P] where P=(Fo^2^+2Fc^2^)/3'
_refine_ls_weighting_scheme calc
_refine_ls_wR_factor_gt 0.0900
_refine_ls_wR_factor_ref 0.0907
_reflns_number_gt 4996
_reflns_number_total 5168
_reflns_threshold_expression 'I > 2\s(I)'
_cod_data_source_file c9dt00413k2.cif
_cod_data_source_block erk9392
_cod_depositor_comments 'Adding full bibliography for 7049191--7049204.cif.'
_cod_database_code 7049200

loop_
_space_group_symop_operation_xyz
'x, y, z'
'-x, y+1/2, -z+1/2'
'-x, -y, -z'
'x, -y-1/2, z-1/2'

loop_
_atom_site_type_symbol
_atom_site_label
_atom_site_fract_x
_atom_site_fract_y
_atom_site_fract_z
_atom_site_U_iso_or_equiv
_atom_site_adp_type
_atom_site_calc_flag
_atom_site_refinement_flags_adp
_atom_site_refinement_flags_posn
_atom_site_occupancy
B B1 0.3305(2) 0.62738(6) 0.4460(2) 0.0207(4) Uani d . . 1
C C1 0.30384(19) 0.62531(6) 0.01811(19) 0.0243(4) Uani d . . 1
H H1A 0.4011 0.6361 0.053 0.037 Uiso calc U R 1
H H1B 0.239 0.6465 -0.0554 0.037 Uiso calc U R 1
H H1C 0.2951 0.5964 -0.0319 0.037 Uiso calc U R 1
Cl Cl1 0.44312(5) 0.59467(2) 0.60168(5) 0.02890(12) Uani d . . 1
Si Si1 0.08011(5) 0.59891(2) 0.10201(5) 0.02150(12) Uani d . . 1
C C2 0.26710(18) 0.62066(5) 0.15517(19) 0.0208(3) Uani d . . 1
Si Si2 0.59779(5) 0.55299(2) 0.27536(6) 0.02394(12) Uani d . . 1
C C3 0.36301(17) 0.62913(5) 0.30038(19) 0.0193(3) Uani d . . 1
C C4 0.51570(17) 0.64118(5) 0.33823(18) 0.0193(3) Uani d . . 1
C C5 0.61426(18) 0.61385(6) 0.33002(18) 0.0207(3) Uani d . . 1
C C6 0.76383(18) 0.62994(6) 0.3726(2) 0.0241(4) Uani d . . 1
H H6A 0.7655 0.6625 0.3748 0.036 Uiso calc U R 1
H H6B 0.7967 0.6193 0.2962 0.036 Uiso calc U R 1
H H6C 0.826 0.6185 0.4745 0.036 Uiso calc U R 1
C C11 0.0305(2) 0.56292(7) -0.0725(2) 0.0320(4) Uani d . . 1
H H11A -0.064 0.5506 -0.1001 0.048 Uiso calc U R 1
H H11B 0.099 0.5387 -0.0504 0.048 Uiso calc U R 1
H H11C 0.0306 0.5807 -0.1585 0.048 Uiso calc U R 1
C C12 0.0699(2) 0.56298(6) 0.2570(2) 0.0283(4) Uani d . . 1
H H12A -0.0208 0.5473 0.217 0.042 Uiso calc U R 1
H H12B 0.0777 0.5815 0.3446 0.042 Uiso calc U R 1
H H12C 0.1473 0.5414 0.2906 0.042 Uiso calc U R 1
C C13 -0.05030(19) 0.64525(6) 0.0551(2) 0.0290(4) Uani d . . 1
H H13A -0.0401 0.6647 -0.022 0.043 Uiso calc U R 1
H H13B -0.0329 0.6623 0.1486 0.043 Uiso calc U R 1
H H13C -0.1463 0.6331 0.0139 0.043 Uiso calc U R 1
C C14 0.7511(2) 0.52468(7) 0.4307(3) 0.0393(5) Uani d . . 1
H H14A 0.7481 0.5301 0.5305 0.059 Uiso calc U R 1
H H14B 0.8395 0.5364 0.4324 0.059 Uiso calc U R 1
H H14C 0.7458 0.4927 0.4106 0.059 Uiso calc U R 1
C C15 0.6190(2) 0.54879(7) 0.0900(2) 0.0358(5) Uani d . . 1
H H15A 0.633 0.5177 0.0701 0.054 Uiso calc U R 1
H H15B 0.7011 0.5663 0.0977 0.054 Uiso calc U R 1
H H15C 0.5339 0.5602 0.0054 0.054 Uiso calc U R 1
C C16 0.4339(2) 0.52372(6) 0.2584(2) 0.0285(4) Uani d . . 1
H H16A 0.4444 0.4918 0.2468 0.043 Uiso calc U R 1
H H16B 0.353 0.5349 0.1681 0.043 Uiso calc U R 1
H H16C 0.4181 0.5291 0.3513 0.043 Uiso calc U R 1
C C21 0.55353(17) 0.68778(6) 0.39813(19) 0.0198(3) Uani d . . 1
C C22 0.64663(18) 0.69695(6) 0.5493(2) 0.0223(3) Uani d . . 1
F F22 0.70849(11) 0.66365(4) 0.64734(11) 0.0279(2) Uani d . . 1
C C23 0.67998(18) 0.73981(6) 0.6043(2) 0.0244(4) Uani d . . 1
F F23 0.77249(11) 0.74718(4) 0.75083(12) 0.0307(2) Uani d . . 1
C C24 0.61852(19) 0.77525(6) 0.5090(2) 0.0254(4) Uani d . . 1
F F24 0.64693(12) 0.81685(4) 0.56209(14) 0.0339(3) Uani d . . 1
C C25 0.52477(18) 0.76766(6) 0.3587(2) 0.0234(4) Uani d . . 1
F F25 0.46400(12) 0.80198(3) 0.26475(13) 0.0317(2) Uani d . . 1
C C26 0.49480(17) 0.72466(6) 0.30552(19) 0.0208(3) Uani d . . 1
F F26 0.40425(10) 0.71886(3) 0.15718(11) 0.0235(2) Uani d . . 1
C C31 0.21936(17) 0.65677(5) 0.47635(18) 0.0196(3) Uani d . . 1
C C32 0.18942(17) 0.70010(6) 0.42009(19) 0.0198(3) Uani d . . 1
F F32 0.24247(11) 0.71607(3) 0.32385(11) 0.0241(2) Uani d . . 1
C C33 0.10939(17) 0.72947(5) 0.46139(19) 0.0203(3) Uani d . . 1
F F33 0.09199(11) 0.77134(3) 0.41047(12) 0.0250(2) Uani d . . 1
C C34 0.04806(17) 0.71546(6) 0.55665(19) 0.0214(3) Uani d . . 1
F F34 -0.03454(11) 0.74286(3) 0.59222(12) 0.0266(2) Uani d . . 1
C C35 0.07089(18) 0.67262(6) 0.61271(18) 0.0211(3) Uani d . . 1
F F35 0.00860(11) 0.65857(3) 0.70252(11) 0.0251(2) Uani d . . 1
C C36 0.15544(18) 0.64445(5) 0.57395(19) 0.0206(3) Uani d . . 1
F F36 0.17073(11) 0.60306(3) 0.63071(11) 0.0258(2) Uani d . . 1

loop_
_atom_site_aniso_label
_atom_site_aniso_U_11
_atom_site_aniso_U_22
_atom_site_aniso_U_33
_atom_site_aniso_U_12
_atom_site_aniso_U_13
_atom_site_aniso_U_23
B1 0.0205(9) 0.0172(9) 0.0230(9) -0.0037(7) 0.0076(7) -0.0005(7)
C1 0.0223(8) 0.0285(9) 0.0211(8) -0.0021(7) 0.0079(7) -0.0015(7)
Cl1 0.0309(2) 0.0294(2) 0.0264(2) 0.00748(17) 0.01192(18) 0.00760(16)
Si1 0.0195(2) 0.0208(2) 0.0224(2) -0.00306(17) 0.00691(18) -0.00087(17)
C2 0.0203(8) 0.0180(8) 0.0245(8) 0.0012(6) 0.0097(7) 0.0001(6)
Si2 0.0233(2) 0.0203(2) 0.0286(3) 0.00113(18) 0.0112(2) -0.00191(18)
C3 0.0201(8) 0.0158(7) 0.0227(8) 0.0008(6) 0.0094(7) 0.0006(6)
C4 0.0198(8) 0.0211(8) 0.0158(7) -0.0005(6) 0.0062(6) 0.0006(6)
C5 0.0209(8) 0.0233(8) 0.0173(8) 0.0001(6) 0.0074(6) 0.0004(6)
C6 0.0199(8) 0.0248(9) 0.0265(9) 0.0004(7) 0.0087(7) -0.0024(7)
C11 0.0325(10) 0.0315(10) 0.0291(9) -0.0095(8) 0.0099(8) -0.0054(8)
C12 0.0266(9) 0.0268(9) 0.0300(9) -0.0049(7) 0.0102(8) 0.0011(7)
C13 0.0215(9) 0.0278(9) 0.0349(10) -0.0002(7) 0.0089(8) 0.0023(7)
C14 0.0322(11) 0.0263(10) 0.0522(13) 0.0062(8) 0.0103(9) 0.0061(9)
C15 0.0366(11) 0.0358(11) 0.0398(11) -0.0060(8) 0.0208(9) -0.0123(9)
C16 0.0302(9) 0.0199(8) 0.0372(10) 0.0002(7) 0.0159(8) -0.0017(7)
C21 0.0166(8) 0.0223(8) 0.0228(8) -0.0016(6) 0.0104(7) -0.0021(6)
C22 0.0182(8) 0.0265(9) 0.0229(8) 0.0025(7) 0.0091(7) 0.0004(7)
F22 0.0258(5) 0.0313(6) 0.0220(5) 0.0039(4) 0.0053(4) 0.0006(4)
C23 0.0173(8) 0.0334(10) 0.0228(8) -0.0040(7) 0.0086(7) -0.0094(7)
F23 0.0229(5) 0.0418(6) 0.0247(5) -0.0047(4) 0.0074(4) -0.0128(4)
C24 0.0233(9) 0.0231(9) 0.0351(10) -0.0065(7) 0.0175(8) -0.0096(7)
F24 0.0353(6) 0.0248(5) 0.0443(6) -0.0089(4) 0.0192(5) -0.0131(5)
C25 0.0220(8) 0.0212(8) 0.0314(9) -0.0012(6) 0.0154(7) 0.0012(7)
F25 0.0375(6) 0.0209(5) 0.0377(6) 0.0019(4) 0.0166(5) 0.0039(4)
C26 0.0173(8) 0.0244(8) 0.0212(8) -0.0018(6) 0.0086(7) -0.0014(6)
F26 0.0230(5) 0.0249(5) 0.0205(5) -0.0007(4) 0.0069(4) 0.0007(4)
C31 0.0183(8) 0.0213(8) 0.0181(8) -0.0025(6) 0.0066(6) -0.0016(6)
C32 0.0174(8) 0.0237(8) 0.0189(8) -0.0025(6) 0.0083(6) 0.0010(6)
F32 0.0253(5) 0.0244(5) 0.0283(5) 0.0026(4) 0.0168(4) 0.0061(4)
C33 0.0189(8) 0.0202(8) 0.0192(8) -0.0003(6) 0.0053(6) 0.0007(6)
F33 0.0281(5) 0.0206(5) 0.0273(5) 0.0045(4) 0.0125(4) 0.0037(4)
C34 0.0175(8) 0.0264(9) 0.0190(8) 0.0000(6) 0.0064(6) -0.0044(6)
F34 0.0259(5) 0.0311(5) 0.0256(5) 0.0059(4) 0.0135(4) -0.0004(4)
C35 0.0196(8) 0.0269(9) 0.0171(7) -0.0053(7) 0.0078(6) -0.0023(6)
F35 0.0261(5) 0.0316(5) 0.0218(5) -0.0056(4) 0.0141(4) -0.0012(4)
C36 0.0216(8) 0.0193(8) 0.0188(8) -0.0041(6) 0.0063(6) -0.0007(6)
F36 0.0349(6) 0.0198(5) 0.0264(5) -0.0019(4) 0.0163(5) 0.0026(4)

loop_
_atom_type_symbol
_atom_type_description
_atom_type_scat_dispersion_real
_atom_type_scat_dispersion_imag
_atom_type_scat_source
C C 0.0181 0.0091 'International Tables Vol C Tables 4.2.6.8 and 6.1.1.4'
H H 0.0000 0.0000 'International Tables Vol C Tables 4.2.6.8 and 6.1.1.4'
B B 0.0090 0.0039 'International Tables Vol C Tables 4.2.6.8 and 6.1.1.4'
F F 0.0727 0.0534 'International Tables Vol C Tables 4.2.6.8 and 6.1.1.4'
Si Si 0.2541 0.3302 'International Tables Vol C Tables 4.2.6.8 and 6.1.1.4'
Cl Cl 0.3639 0.7018 'International Tables Vol C Tables 4.2.6.8 and 6.1.1.4'

loop_
_geom_angle_atom_site_label_1
_geom_angle_atom_site_label_2
_geom_angle_atom_site_label_3
_geom_angle
C3 B1 C31 126.27(15)
C3 B1 Cl1 117.12(13)
C31 B1 Cl1 116.11(13)
C2 C1 H1A 109.5
C2 C1 H1B 109.5
H1A C1 H1B 109.5
C2 C1 H1C 109.5
H1A C1 H1C 109.5
H1B C1 H1C 109.5
C13 Si1 C11 108.41(9)
C13 Si1 C12 110.36(9)
C11 Si1 C12 106.47(9)
C13 Si1 C2 111.41(8)
C11 Si1 C2 107.96(8)
C12 Si1 C2 112.01(8)
C3 C2 C1 121.62(15)
C3 C2 Si1 124.89(13)
C1 C2 Si1 113.40(12)
C16 Si2 C14 107.45(9)
C16 Si2 C15 110.35(9)
C14 Si2 C15 108.74(11)
C16 Si2 C5 117.14(8)
C14 Si2 C5 105.85(9)
C15 Si2 C5 107.00(8)
C2 C3 C4 122.75(15)
C2 C3 B1 124.42(15)
C4 C3 B1 112.83(14)
C5 C4 C21 120.61(15)
C5 C4 C3 125.99(15)
C21 C4 C3 113.31(14)
C4 C5 C6 120.78(15)
C4 C5 Si2 128.76(13)
C6 C5 Si2 110.42(12)
C5 C6 H6A 109.5
C5 C6 H6B 109.5
H6A C6 H6B 109.5
C5 C6 H6C 109.5
H6A C6 H6C 109.5
H6B C6 H6C 109.5
Si1 C11 H11A 109.5
Si1 C11 H11B 109.5
H11A C11 H11B 109.5
Si1 C11 H11C 109.5
H11A C11 H11C 109.5
H11B C11 H11C 109.5
Si1 C12 H12A 109.5
Si1 C12 H12B 109.5
H12A C12 H12B 109.5
Si1 C12 H12C 109.5
H12A C12 H12C 109.5
H12B C12 H12C 109.5
Si1 C13 H13A 109.5
Si1 C13 H13B 109.5
H13A C13 H13B 109.5
Si1 C13 H13C 109.5
H13A C13 H13C 109.5
H13B C13 H13C 109.5
Si2 C14 H14A 109.5
Si2 C14 H14B 109.5
H14A C14 H14B 109.5
Si2 C14 H14C 109.5
H14A C14 H14C 109.5
H14B C14 H14C 109.5
Si2 C15 H15A 109.5
Si2 C15 H15B 109.5
H15A C15 H15B 109.5
Si2 C15 H15C 109.5
H15A C15 H15C 109.5
H15B C15 H15C 109.5
Si2 C16 H16A 109.5
Si2 C16 H16B 109.5
H16A C16 H16B 109.5
Si2 C16 H16C 109.5
H16A C16 H16C 109.5
H16B C16 H16C 109.5
C22 C21 C26 115.62(15)
C22 C21 C4 122.60(15)
C26 C21 C4 121.77(15)
F22 C22 C23 117.51(15)
F22 C22 C21 120.06(15)
C23 C22 C21 122.42(16)
F23 C23 C24 119.61(16)
F23 C23 C22 120.44(16)
C24 C23 C22 119.95(16)
F24 C24 C23 120.52(16)
F24 C24 C25 119.93(17)
C23 C24 C25 119.54(16)
F25 C25 C24 120.06(16)
F25 C25 C26 120.42(16)
C24 C25 C26 119.53(16)
F26 C26 C25 117.46(15)
F26 C26 C21 119.61(15)
C25 C26 C21 122.93(16)
C32 C31 C36 114.32(15)
C32 C31 B1 121.18(15)
C36 C31 B1 124.12(15)
F32 C32 C33 115.74(14)
F32 C32 C31 120.59(15)
C33 C32 C31 123.64(15)
F33 C33 C34 119.98(15)
F33 C33 C32 120.51(15)
C34 C33 C32 119.51(15)
F34 C34 C33 120.22(15)
F34 C34 C35 120.38(15)
C33 C34 C35 119.40(16)
F35 C35 C36 120.61(15)
F35 C35 C34 119.52(15)
C36 C35 C34 119.86(15)
F36 C36 C35 116.43(15)
F36 C36 C31 120.35(15)
C35 C36 C31 123.19(15)

loop_
_geom_bond_atom_site_label_1
_geom_bond_atom_site_label_2
_geom_bond_distance
B1 C3 1.562(2)
B1 C31 1.576(2)
B1 Cl1 1.7622(19)
C1 C2 1.515(2)
C1 H1A 0.98
C1 H1B 0.98
C1 H1C 0.98
Si1 C13 1.8669(19)
Si1 C11 1.8720(19)
Si1 C12 1.8721(19)
Si1 C2 1.9104(18)
C2 C3 1.354(2)
Si2 C16 1.8660(19)
Si2 C14 1.871(2)
Si2 C15 1.877(2)
Si2 C5 1.8950(18)
C3 C4 1.519(2)
C4 C5 1.343(2)
C4 C21 1.505(2)
C5 C6 1.515(2)
C6 H6A 0.98
C6 H6B 0.98
C6 H6C 0.98
C11 H11A 0.98
C11 H11B 0.98
C11 H11C 0.98
C12 H12A 0.98
C12 H12B 0.98
C12 H12C 0.98
C13 H13A 0.98
C13 H13B 0.98
C13 H13C 0.98
C14 H14A 0.98
C14 H14B 0.98
C14 H14C 0.98
C15 H15A 0.98
C15 H15B 0.98
C15 H15C 0.98
C16 H16A 0.98
C16 H16B 0.98
C16 H16C 0.98
C21 C22 1.391(2)
C21 C26 1.393(2)
C22 F22 1.340(2)
C22 C23 1.383(2)
C23 F23 1.346(2)
C23 C24 1.376(3)
C24 F24 1.338(2)
C24 C25 1.378(3)
C25 F25 1.342(2)
C25 C26 1.379(2)
C26 F26 1.347(2)
C31 C32 1.397(2)
C31 C36 1.401(2)
C32 F32 1.3427(19)
C32 C33 1.380(2)
C33 F33 1.3371(19)
C33 C34 1.377(2)
C34 F34 1.333(2)
C34 C35 1.380(2)
C35 F35 1.3404(19)
C35 C36 1.379(2)
C36 F36 1.3428(19)

loop_
_geom_torsion_atom_site_label_1
_geom_torsion_atom_site_label_2
_geom_torsion_atom_site_label_3
_geom_torsion_atom_site_label_4
_geom_torsion
C1 C2 C3 C4 -3.7(2)
Si1 C2 C3 C4 172.58(12)
C1 C2 C3 B1 176.74(15)
Si1 C2 C3 B1 -7.0(2)
C31 B1 C3 C2 -60.8(2)
Cl1 B1 C3 C2 127.71(16)
C31 B1 C3 C4 119.58(18)
Cl1 B1 C3 C4 -51.92(18)
C2 C3 C4 C5 -69.5(2)
B1 C3 C4 C5 110.10(18)
C2 C3 C4 C21 114.14(17)
B1 C3 C4 C21 -66.23(18)
C21 C4 C5 C6 -3.3(2)
C3 C4 C5 C6 -179.39(15)
C21 C4 C5 Si2 174.45(12)
C3 C4 C5 Si2 -1.6(3)
C16 Si2 C5 C4 -10.24(19)
C14 Si2 C5 C4 -129.97(17)
C15 Si2 C5 C4 114.18(17)
C16 Si2 C5 C6 167.70(12)
C14 Si2 C5 C6 47.97(14)
C15 Si2 C5 C6 -67.88(14)
C5 C4 C21 C22 -64.6(2)
C3 C4 C21 C22 111.95(17)
C5 C4 C21 C26 116.65(18)
C3 C4 C21 C26 -66.8(2)
C26 C21 C22 F22 179.95(14)
C4 C21 C22 F22 1.1(2)
C26 C21 C22 C23 -0.5(2)
C4 C21 C22 C23 -179.30(16)
F22 C22 C23 F23 0.7(2)
C21 C22 C23 F23 -178.89(15)
F22 C22 C23 C24 -179.39(15)
C21 C22 C23 C24 1.0(3)
F23 C23 C24 F24 -1.9(2)
C22 C23 C24 F24 178.15(15)
F23 C23 C24 C25 179.44(15)
C22 C23 C24 C25 -0.5(3)
F24 C24 C25 F25 1.2(2)
C23 C24 C25 F25 179.89(15)
F24 C24 C25 C26 -179.20(15)
C23 C24 C25 C26 -0.6(3)
F25 C25 C26 F26 0.6(2)
C24 C25 C26 F26 -179.00(15)
F25 C25 C26 C21 -179.31(15)
C24 C25 C26 C21 1.1(3)
C22 C21 C26 F26 179.53(14)
C4 C21 C26 F26 -1.6(2)
C22 C21 C26 C25 -0.6(2)
C4 C21 C26 C25 178.22(16)
C3 B1 C31 C32 -32.2(2)
Cl1 B1 C31 C32 139.38(14)
C3 B1 C31 C36 155.41(17)
Cl1 B1 C31 C36 -33.0(2)
C36 C31 C32 F32 -179.22(14)
B1 C31 C32 F32 7.7(2)
C36 C31 C32 C33 2.9(2)
B1 C31 C32 C33 -170.20(16)
F32 C32 C33 F33 -2.1(2)
C31 C32 C33 F33 175.90(15)
F32 C32 C33 C34 178.38(14)
C31 C32 C33 C34 -3.6(3)
F33 C33 C34 F34 3.4(2)
C32 C33 C34 F34 -177.10(14)
F33 C33 C34 C35 -177.76(14)
C32 C33 C34 C35 1.8(2)
F34 C34 C35 F35 0.5(2)
C33 C34 C35 F35 -178.43(14)
F34 C34 C35 C36 179.38(15)
C33 C34 C35 C36 0.5(2)
F35 C35 C36 F36 0.0(2)
C34 C35 C36 F36 -178.89(14)
F35 C35 C36 C31 177.76(15)
C34 C35 C36 C31 -1.2(3)
C32 C31 C36 F36 177.16(14)
B1 C31 C36 F36 -10.0(2)
C32 C31 C36 C35 -0.5(2)
B1 C31 C36 C35 172.39(16)
